data_7708073
loop_
_publ_author_name
'Davydova, Elena I.'
'Virovets, Alexander Viktorovich'
'Presypkina, Eugenia V.'
'Pomogaeva, Anna Vladimirovna'
'Lisovenko, Anna S.'
'Timoshkin, Alexey Y.'

_publ_section_title
;
 Unusual molecular complexes of antimony fluoride dimers with Acetonitrile
 and Pyridine: structures and bonding
;
_journal_name_full 'Dalton Transactions'
_journal_paper_doi 10.1039/D1DT02412D
_journal_year 2021
_chemical_formula_sum 'C5 H5 F5 N Sb'
_chemical_formula_weight 295.85
_chemical_properties_physical Air-sensitive,Moisture-sensitive
_space_group_crystal_system monoclinic
_space_group_IT_number 15
_space_group_name_Hall '-C 2yc'
_space_group_name_H-M_alt 'C 1 2/c 1'
_atom_sites_solution_hydrogens geom
_audit_creation_method SHELXL-2018/3
_audit_update_record
;
2021-05-29 deposited with the CCDC.	2021-08-17 downloaded from the CCDC.
;
_cell_angle_alpha 90
_cell_angle_beta 104.291(11)
_cell_angle_gamma 90
_cell_formula_units_Z 4
_cell_length_a 7.3140(7)
_cell_length_b 15.8817(12)
_cell_length_c 7.2618(9)
_cell_measurement_reflns_used 976
_cell_measurement_temperature 123(2)
_cell_measurement_theta_max 72.6720
_cell_measurement_theta_min 5.5530
_cell_volume 817.42(15)
_computing_cell_refinement 'CrysAlisPro 1.171.39.46 (Rigaku OD, 2018)'
_computing_data_collection 'CrysAlisPro 1.171.39.46 (Rigaku OD, 2018)'
_computing_data_reduction 'CrysAlisPro 1.171.39.46 (Rigaku OD, 2018)'
_computing_structure_refinement 'SHELXL-2018/3 (Sheldrick, 2018)'
_computing_structure_solution SHELXT
_diffrn_ambient_temperature 123(2)
_diffrn_detector 'CCD plate'
_diffrn_detector_area_resol_mean 5.2548
_diffrn_detector_type AtlasS2
_diffrn_measured_fraction_theta_full 0.991
_diffrn_measured_fraction_theta_max 0.970
_diffrn_measurement_device 'four-circle diffractometer'
_diffrn_measurement_device_type 'Xcalibur, AtlasS2, Gemini ultra'
_diffrn_measurement_method '\w scans'
_diffrn_radiation_monochromator mirror
_diffrn_radiation_probe x-ray
_diffrn_radiation_type 'Cu K\a'
_diffrn_radiation_wavelength 1.54184
_diffrn_reflns_av_R_equivalents 0.0161
_diffrn_reflns_av_unetI/netI 0.0216
_diffrn_reflns_Laue_measured_fraction_full 0.991
_diffrn_reflns_Laue_measured_fraction_max 0.970
_diffrn_reflns_limit_h_max 8
_diffrn_reflns_limit_h_min -8
_diffrn_reflns_limit_k_max 19
_diffrn_reflns_limit_k_min -14
_diffrn_reflns_limit_l_max 7
_diffrn_reflns_limit_l_min -8
_diffrn_reflns_number 1335
_diffrn_reflns_point_group_measured_fraction_full 0.991
_diffrn_reflns_point_group_measured_fraction_max 0.970
_diffrn_reflns_theta_full 67.500
_diffrn_reflns_theta_max 73.352
_diffrn_reflns_theta_min 5.571
_diffrn_source 'fine-focus sealed X-ray tube'
_diffrn_source_type 'Enhance Ultra (Cu) X-ray Source'
_exptl_absorpt_coefficient_mu 27.215
_exptl_absorpt_correction_T_max 0.410
_exptl_absorpt_correction_T_min 0.159
_exptl_absorpt_correction_type analytical
_exptl_absorpt_process_details
;
CrysAlisPro 1.171.39.46 (Rigaku Oxford Diffraction, 2018)
Analytical numeric absorption correction using a multifaceted crystal
			model based on expressions derived by R.C. Clark & J.S. Reid.
(Clark, R. C. & Reid, J. S. (1995). Acta Cryst. A51, 887-897)
Empirical absorption correction using spherical harmonics,
 implemented in SCALE3 ABSPACK scaling algorithm.
;
_exptl_crystal_colour colourless
_exptl_crystal_density_diffrn 2.404
_exptl_crystal_description block
_exptl_crystal_F_000 552
_exptl_crystal_size_max 0.103
_exptl_crystal_size_mid 0.091
_exptl_crystal_size_min 0.052
_refine_diff_density_max 2.101
_refine_diff_density_min -0.728
_refine_diff_density_rms 0.178
_refine_ls_extinction_method none
_refine_ls_goodness_of_fit_ref 1.037
_refine_ls_hydrogen_treatment constr
_refine_ls_matrix_type full
_refine_ls_number_parameters 57
_refine_ls_number_reflns 796
_refine_ls_number_restraints 0
_refine_ls_restrained_S_all 1.037
_refine_ls_R_factor_all 0.0343
_refine_ls_R_factor_gt 0.0329
_refine_ls_shift/su_max 0.000
_refine_ls_shift/su_mean 0.000
_refine_ls_structure_factor_coef Fsqd
_refine_ls_weighting_details 'w=1/[\s^2^(Fo^2^)+(0.0669P)^2^] where P=(Fo^2^+2Fc^2^)/3'
_refine_ls_weighting_scheme calc
_refine_ls_wR_factor_gt 0.0816
_refine_ls_wR_factor_ref 0.0821
_reflns_Friedel_coverage 0.000
_reflns_number_gt 753
_reflns_number_total 796
_reflns_threshold_expression 'I > 2\s(I)'
_cod_data_source_file d1dt02412d2.cif
_cod_data_source_block 2ayt83
_cod_original_sg_symbol_H-M 'C 2/c'
_cod_database_code 7708073
_shelx_shelxl_version_number 2018/3
_shelx_space_group_comment
;
The symmetry employed for this shelxl refinement is uniquely defined
by the following loop, which should always be used as a source of
symmetry information in preference to the above space-group names.
They are only intended as comments.
;
_shelx_estimated_absorpt_t_min 0.166
_shelx_estimated_absorpt_t_max 0.332

loop_
_space_group_symop_operation_xyz
'x, y, z'
'-x, y, -z+1/2'
'x+1/2, y+1/2, z'
'-x+1/2, y+1/2, -z+1/2'
'-x, -y, -z'
'x, -y, z-1/2'
'-x+1/2, -y+1/2, -z'
'x+1/2, -y+1/2, z-1/2'

loop_
_atom_site_label
_atom_site_type_symbol
_atom_site_fract_x
_atom_site_fract_y
_atom_site_fract_z
_atom_site_U_iso_or_equiv
_atom_site_adp_type
_atom_site_occupancy
_atom_site_site_symmetry_order
_atom_site_calc_flag
_atom_site_refinement_flags_posn
_atom_site_refinement_flags_adp
_atom_site_refinement_flags_occupancy
_atom_site_disorder_assembly
_atom_site_disorder_group
Sb1 Sb 0.500000 0.16143(2) 0.250000 0.0240(2) Uani 1 2 d S T P . .
F1 F 0.7644(5) 0.16258(17) 0.3389(5) 0.0350(7) Uani 1 1 d . . . . .
F2 F 0.500000 0.0438(3) 0.250000 0.0422(11) Uani 1 2 d S T P . .
F3 F 0.4761(5) 0.16433(17) 0.5012(5) 0.0303(6) Uani 1 1 d . . . . .
N1 N 0.500000 0.2933(3) 0.250000 0.0233(11) Uani 1 2 d S T P . .
C1 C 0.6402(8) 0.3356(3) 0.1979(8) 0.0312(11) Uani 1 1 d . . . . .
H1A H 0.737990 0.305055 0.162622 0.037 Uiso 1 1 calc R U . . .
C2 C 0.6425(8) 0.4222(4) 0.1954(8) 0.0385(12) Uani 1 1 d . . . . .
H2A H 0.739742 0.451777 0.157023 0.046 Uiso 1 1 calc R U . . .
C3 C 0.500000 0.4654(5) 0.250000 0.0403(18) Uani 1 2 d S T P . .
H3A H 0.499999 0.525187 0.249999 0.048 Uiso 1 2 calc R U P . .

loop_
_atom_site_aniso_label
_atom_site_aniso_U_11
_atom_site_aniso_U_22
_atom_site_aniso_U_33
_atom_site_aniso_U_23
_atom_site_aniso_U_13
_atom_site_aniso_U_12
Sb1 0.0189(3) 0.0227(3) 0.0309(3) 0.000 0.00680(17) 0.000
F1 0.0237(15) 0.0345(17) 0.0463(19) 0.0013(11) 0.0076(14) 0.0030(10)
F2 0.036(2) 0.0211(18) 0.069(3) 0.000 0.011(2) 0.000
F3 0.0288(16) 0.0321(16) 0.0313(15) 0.0072(9) 0.0097(13) -0.0003(9)
N1 0.019(2) 0.025(3) 0.024(3) 0.000 0.003(2) 0.000
C1 0.029(3) 0.030(3) 0.036(3) -0.0002(17) 0.009(2) -0.0062(16)
C2 0.038(3) 0.033(3) 0.041(3) 0.006(2) 0.004(2) -0.011(2)
C3 0.053(5) 0.024(4) 0.035(4) 0.000 -0.005(4) 0.000

loop_
_atom_type_symbol
_atom_type_description
_atom_type_scat_dispersion_real
_atom_type_scat_dispersion_imag
_atom_type_scat_source
C C 0.0181 0.0091 'International Tables Vol C Tables 4.2.6.8 and 6.1.1.4'
H H 0.0000 0.0000 'International Tables Vol C Tables 4.2.6.8 and 6.1.1.4'
N N 0.0311 0.0180 'International Tables Vol C Tables 4.2.6.8 and 6.1.1.4'
F F 0.0727 0.0534 'International Tables Vol C Tables 4.2.6.8 and 6.1.1.4'
Sb Sb -0.0562 5.8946 'International Tables Vol C Tables 4.2.6.8 and 6.1.1.4'

loop_
_exptl_crystal_face_index_h
_exptl_crystal_face_index_k
_exptl_crystal_face_index_l
_exptl_crystal_face_perp_dist
4 6 0 0.0441
-4 -5 0 0.0052
0 10 -1 0.0311
0 -10 1 0.0311
1 -10 -1 0.0330
-1 10 1 0.0330
2 2 -5 0.0618
-2 6 4 0.0418
2 -6 -4 0.0418
-1 2 -4 0.0476
1 -2 4 0.0476

loop_
_geom_angle_atom_site_label_1
_geom_angle_atom_site_label_2
_geom_angle_atom_site_label_3
_geom_angle
_geom_angle_site_symmetry_1
_geom_angle_site_symmetry_3
_geom_angle_publ_flag
F2 Sb1 F3 91.41(8) . 2_655 ?
F2 Sb1 F3 91.41(8) . . ?
F3 Sb1 F3 177.19(17) 2_655 . ?
F2 Sb1 F1 90.56(8) . 2_655 ?
F3 Sb1 F1 90.03(15) 2_655 2_655 ?
F3 Sb1 F1 89.94(15) . 2_655 ?
F2 Sb1 F1 90.56(8) . . ?
F3 Sb1 F1 89.94(15) 2_655 . ?
F3 Sb1 F1 90.03(15) . . ?
F1 Sb1 F1 178.89(16) 2_655 . ?
F2 Sb1 N1 180.0 . . ?
F3 Sb1 N1 88.59(8) 2_655 . ?
F3 Sb1 N1 88.59(8) . . ?
F1 Sb1 N1 89.44(8) 2_655 . ?
F1 Sb1 N1 89.44(8) . . ?
C1 N1 C1 120.7(6) 2_655 . ?
C1 N1 Sb1 119.7(3) 2_655 . ?
C1 N1 Sb1 119.7(3) . . ?
N1 C1 C2 120.7(5) . . ?
N1 C1 H1A 119.6 . . ?
C2 C1 H1A 119.6 . . ?
C1 C2 C3 118.6(5) . . ?
C1 C2 H2A 120.7 . . ?
C3 C2 H2A 120.7 . . ?
C2 C3 C2 120.6(7) 2_655 . ?
C2 C3 H3A 119.7 2_655 . ?
C2 C3 H3A 119.7 . . ?

loop_
_geom_bond_atom_site_label_1
_geom_bond_atom_site_label_2
_geom_bond_distance
_geom_bond_site_symmetry_2
_geom_bond_publ_flag
Sb1 F2 1.868(4) . ?
Sb1 F3 1.876(3) 2_655 ?
Sb1 F3 1.876(3) . ?
Sb1 F1 1.882(3) 2_655 ?
Sb1 F1 1.882(3) . ?
Sb1 N1 2.095(5) . ?
N1 C1 1.355(6) 2_655 ?
N1 C1 1.355(6) . ?
C1 C2 1.376(7) . ?
C1 H1A 0.9500 . ?
C2 C3 1.384(7) . ?
C2 H2A 0.9500 . ?
C3 H3A 0.9500 . ?
